data_7204025
loop_
_publ_author_name
'Saito, Gunzi'
'Sekizaki, Shuichi'
'Konsha, Akihiko'
'Yamochi, Hideki'
'Matsumoto, Kiyoshi'
'Kusunoki, Masami'
'Sakaguchi, Ken-ichi'

_publ_section_title
;
 A stable and flexible dianion:
 2&#x00AD;dicyanomethylene&#x00AD;1,1,3,4,5,5&#x00AD;hexacyanopentenediide
 (DHCP2&#x2212;), and its complex formation
;
_journal_issue 2
_journal_name_full 'Journal of Materials Chemistry'
_journal_page_first 364
_journal_paper_doi 10.1039/b006426m
_journal_volume 11
_journal_year 2001
_chemical_compound_source 'Local laboratory'
_chemical_formula_moiety '2(C10 H8 S8 1+),2(C10 H8 S8), C14 N8 2-, 2(C4 H8 O)'
_chemical_formula_sum 'C62 H48 N8 O2 S32'
_chemical_formula_weight 1963.23
_space_group_IT_number 2
_symmetry_cell_setting triclinic
_symmetry_space_group_name_Hall '-P 1'
_symmetry_space_group_name_H-M 'P -1'
_atom_sites_solution_hydrogens geom
_atom_sites_solution_primary direct
_atom_sites_solution_secondary difmap
_cell_angle_alpha 99.92(3)
_cell_angle_beta 105.22(5)
_cell_angle_gamma 77.02(5)
_cell_formula_units_Z 2
_cell_length_a 15.365(7)
_cell_length_b 21.369(9)
_cell_length_c 12.961(5)
_cell_measurement_temperature 293(2)
_cell_volume 3972(3)
_computing_cell_refinement 'Rigaku MSC/AFC diffractometer software'
_computing_data_collection 'Rigaku MSC/AFC diffractometer software'
_computing_molecular_graphics 'ORTEP (Johnson, 1965)'
_computing_structure_refinement 'SHELXL-93 (Sheldrick, 1993)'
_computing_structure_solution 'SIR-92 for Crystan6.3.3 (MacScience, 1995)'
_diffrn_ambient_temperature 293(2)
_diffrn_measurement_device 'Rigaku AFC-5'
_diffrn_measurement_method \w-2\q
_diffrn_radiation_monochromator graphite
_diffrn_radiation_type MoK\a
_diffrn_radiation_wavelength 0.71073
_diffrn_reflns_av_R_equivalents 0.0102
_diffrn_reflns_av_sigmaI/netI 0.0915
_diffrn_reflns_limit_h_max 13
_diffrn_reflns_limit_h_min -2
_diffrn_reflns_limit_k_max 21
_diffrn_reflns_limit_k_min -20
_diffrn_reflns_limit_l_max 12
_diffrn_reflns_limit_l_min -12
_diffrn_reflns_number 7660
_diffrn_reflns_theta_max 20.50
_diffrn_reflns_theta_min 2.01
_diffrn_standards_interval_count 100
_diffrn_standards_number 3
_exptl_absorpt_coefficient_mu 0.906
_exptl_crystal_colour black
_exptl_crystal_density_diffrn 1.642
_exptl_crystal_density_meas 1.639
_exptl_crystal_density_method 'flotation in mixture of CHCl3 and CCl4'
_exptl_crystal_description needle
_exptl_crystal_F_000 2008
_refine_diff_density_max 0.411
_refine_diff_density_min -0.412
_refine_diff_density_rms 0.096
_refine_ls_extinction_method none
_refine_ls_goodness_of_fit_all 1.082
_refine_ls_goodness_of_fit_obs 1.195
_refine_ls_hydrogen_treatment noref
_refine_ls_matrix_type full
_refine_ls_number_parameters 937
_refine_ls_number_reflns 4946
_refine_ls_number_restraints 0
_refine_ls_restrained_S_all 5.508
_refine_ls_restrained_S_obs 1.195
_refine_ls_R_factor_all 0.1423
_refine_ls_R_factor_obs 0.0603
_refine_ls_shift/esd_max 0.073
_refine_ls_shift/esd_mean 0.002
_refine_ls_structure_factor_coef Fsqd
_refine_ls_weighting_details 'w=1/[\s^2^(Fo^2^)+(0.1287P)^2^+0.0000P] where P=(Fo^2^+2Fc^2^)/3'
_refine_ls_weighting_scheme calc
_refine_ls_wR_factor_all 1.1870
_refine_ls_wR_factor_obs 0.1764
_reflns_number_observed 3806
_reflns_number_total 7109
_reflns_observed_criterion >sigma(F)
_cod_data_source_file b006426m.txt
_cod_data_source_block ET2
_cod_depositor_comments
;
The following automatic conversions were performed:
'_symmetry_cell_setting' value 'Triclinic' changed to 'triclinic'
according to '/home/saulius/struct/CIF-dictionaries/cif_core.dic'
dictionary named 'cif_core.dic' version 2.4.1 from 2010-06-29.

Automatic conversion script
Id: cif_fix_enum 1527 2010-12-29 10:47:43Z saulius 

The following automatic conversions were performed:

'_refine_ls_weighting_scheme' value 'calc
w=1/[\s^2^(Fo^2^)+(0.1287P)^2^+0.0000P] where P=(Fo^2^+2Fc^2^)/3' was
changed to 'calc'. New tag '_refine_ls_weighting_details' was
created. The value of the new tag was set to
'w=1/[\s^2^(Fo^2^)+(0.1287P)^2^+0.0000P] where P=(Fo^2^+2Fc^2^)/3'.

Automatic conversion script
Id: cif_fix_values 3143 2015-03-26 13:38:13Z robertas 
;
_cod_database_code 7204025

loop_
_symmetry_equiv_pos_as_xyz
'x, y, z'
'-x, -y, -z'

loop_
_atom_site_aniso_label
_atom_site_aniso_U_11
_atom_site_aniso_U_22
_atom_site_aniso_U_33
_atom_site_aniso_U_23
_atom_site_aniso_U_13
_atom_site_aniso_U_12
S21 0.058(2) 0.045(2) 0.031(2) -0.0050(15) 0.018(2) -0.016(2)
S22 0.056(2) 0.036(2) 0.033(2) -0.0037(14) 0.021(2) -0.014(2)
S23 0.067(2) 0.041(2) 0.029(2) -0.0025(14) 0.018(2) -0.013(2)
S24 0.066(2) 0.037(2) 0.028(2) -0.0028(14) 0.021(2) -0.013(2)
S25 0.068(2) 0.044(2) 0.039(2) -0.012(2) 0.019(2) -0.013(2)
S26 0.067(2) 0.038(2) 0.040(2) 0.0016(15) 0.015(2) -0.012(2)
S27 0.078(3) 0.050(2) 0.044(2) 0.008(2) 0.027(2) -0.017(2)
S28 0.083(3) 0.047(2) 0.031(2) -0.005(2) 0.017(2) -0.022(2)
C21 0.029(7) 0.022(7) 0.027(6) -0.007(5) 0.012(5) -0.011(5)
C22 0.035(7) 0.037(7) 0.026(6) -0.005(5) 0.014(5) -0.017(6)
C23 0.031(8) 0.033(7) 0.034(7) -0.006(6) 0.003(6) -0.005(6)
C24 0.038(8) 0.034(7) 0.032(7) -0.006(5) 0.010(6) -0.009(6)
C25 0.031(7) 0.027(7) 0.026(7) -0.004(5) 0.009(5) -0.004(5)
C26 0.024(7) 0.042(7) 0.033(7) 0.003(6) 0.007(6) -0.001(5)
C28 0.174(17) 0.055(10) 0.091(12) 0.029(8) 0.074(13) 0.010(10)
C29 0.090(11) 0.079(10) 0.045(9) 0.011(7) 0.003(8) -0.041(9)
C30 0.073(10) 0.060(9) 0.060(9) -0.022(7) 0.039(8) -0.033(8)
S31 0.065(2) 0.039(2) 0.024(2) -0.0029(14) 0.016(2) -0.012(2)
S32 0.058(2) 0.041(2) 0.029(2) -0.0035(14) 0.020(2) -0.009(2)
S33 0.063(2) 0.039(2) 0.023(2) -0.0029(14) 0.017(2) -0.010(2)
S34 0.065(2) 0.043(2) 0.022(2) -0.0043(14) 0.017(2) -0.015(2)
S35 0.071(3) 0.045(2) 0.030(2) -0.0076(15) 0.025(2) -0.020(2)
S36 0.068(2) 0.038(2) 0.029(2) 0.0004(14) 0.018(2) -0.015(2)
S37 0.071(2) 0.042(2) 0.038(2) 0.0032(15) 0.025(2) -0.012(2)
S38 0.076(3) 0.043(2) 0.031(2) -0.0101(15) 0.018(2) -0.021(2)
C31 0.028(7) 0.030(7) 0.021(6) 0.007(5) 0.003(5) -0.005(5)
C32 0.028(7) 0.027(7) 0.036(7) 0.000(5) 0.008(6) -0.009(5)
C33 0.028(7) 0.050(7) 0.022(7) -0.014(5) 0.015(5) -0.011(6)
C34 0.042(8) 0.033(7) 0.029(7) -0.011(5) 0.020(6) -0.010(6)
C35 0.016(7) 0.047(8) 0.040(8) 0.002(6) 0.009(6) 0.005(6)
C36 0.036(8) 0.044(7) 0.024(7) 0.002(6) 0.016(6) -0.003(6)
C37 0.051(8) 0.056(8) 0.028(7) -0.012(6) 0.010(6) -0.014(7)
C38 0.061(9) 0.058(8) 0.036(7) 0.010(6) -0.002(7) -0.033(7)
C39 0.050(9) 0.036(7) 0.058(8) 0.013(6) 0.005(7) -0.011(6)
C40 0.056(9) 0.060(9) 0.052(8) 0.005(7) 0.015(7) -0.020(7)
S41 0.069(3) 0.043(2) 0.032(2) -0.0039(15) 0.023(2) -0.014(2)
S42 0.066(2) 0.043(2) 0.031(2) -0.0016(15) 0.020(2) -0.010(2)
S43 0.060(2) 0.039(2) 0.028(2) -0.0011(14) 0.016(2) -0.010(2)
S44 0.065(2) 0.037(2) 0.026(2) -0.0001(14) 0.020(2) -0.012(2)
S45 0.066(2) 0.044(2) 0.034(2) -0.0107(15) 0.023(2) -0.018(2)
S46 0.068(2) 0.045(2) 0.042(2) 0.001(2) 0.028(2) -0.012(2)
S47 0.069(2) 0.042(2) 0.034(2) 0.0026(15) 0.022(2) -0.013(2)
S48 0.070(3) 0.044(2) 0.032(2) -0.0094(15) 0.025(2) -0.023(2)
C41 0.028(7) 0.048(8) 0.037(7) -0.002(6) 0.014(6) -0.004(6)
C42 0.038(8) 0.043(8) 0.020(6) -0.009(6) 0.010(6) -0.007(6)
C43 0.029(8) 0.059(8) 0.027(7) -0.009(6) 0.012(6) -0.020(6)
C44 0.028(7) 0.037(7) 0.031(7) -0.006(5) 0.005(6) -0.009(6)
C45 0.033(7) 0.027(6) 0.018(6) -0.005(5) 0.003(5) -0.003(5)
C46 0.038(8) 0.037(7) 0.022(7) 0.000(5) 0.012(6) -0.005(6)
C47 0.053(9) 0.038(8) 0.055(8) -0.007(6) 0.014(7) -0.002(6)
C48 0.055(9) 0.063(9) 0.033(7) 0.004(6) 0.003(7) -0.014(7)
C49 0.064(10) 0.058(9) 0.066(9) -0.010(7) 0.025(8) -0.016(7)
C50 0.076(10) 0.066(9) 0.036(7) -0.020(6) 0.033(7) -0.018(8)
S51 0.069(2) 0.040(2) 0.031(2) -0.0006(15) 0.018(2) -0.011(2)
S52 0.068(2) 0.039(2) 0.026(2) 0.0005(14) 0.014(2) -0.014(2)
S53 0.059(2) 0.038(2) 0.025(2) 0.0020(14) 0.018(2) -0.003(2)
S54 0.053(2) 0.055(2) 0.022(2) -0.0015(15) 0.014(2) -0.013(2)
S55 0.081(3) 0.048(2) 0.035(2) -0.012(2) 0.026(2) -0.022(2)
S56 0.062(2) 0.044(2) 0.041(2) -0.004(2) 0.022(2) -0.020(2)
S57 0.079(3) 0.045(2) 0.039(2) 0.000(2) 0.020(2) -0.026(2)
S58 0.051(2) 0.054(2) 0.030(2) -0.012(2) 0.013(2) -0.020(2)
C51 0.037(8) 0.036(7) 0.021(6) 0.000(5) 0.006(5) -0.001(6)
C52 0.030(7) 0.042(8) 0.034(7) 0.001(6) 0.012(6) -0.007(6)
C53 0.030(8) 0.049(8) 0.038(8) 0.002(6) 0.015(6) -0.006(6)
C54 0.029(7) 0.036(7) 0.039(7) -0.005(6) 0.018(6) -0.006(6)
C55 0.034(8) 0.040(7) 0.020(7) -0.008(5) 0.005(6) -0.008(6)
C56 0.021(7) 0.058(8) 0.027(7) -0.003(6) 0.003(6) -0.016(6)
C57 0.077(10) 0.045(8) 0.067(9) -0.009(7) 0.032(8) -0.018(7)
C58 0.087(11) 0.047(8) 0.054(9) -0.003(7) 0.028(8) -0.017(8)
C59 0.068(10) 0.040(8) 0.065(9) 0.004(7) 0.029(8) -0.012(7)
C60 0.057(9) 0.034(7) 0.050(8) -0.020(6) 0.015(7) -0.004(6)
N1 0.075(9) 0.054(8) 0.061(7) 0.013(6) 0.011(7) 0.006(7)
N2 0.131(13) 0.107(11) 0.111(12) 0.003(9) 0.089(11) -0.007(9)
N3 0.128(12) 0.055(8) 0.074(9) -0.018(7) 0.029(8) 0.000(7)
N4 0.124(12) 0.066(9) 0.061(9) 0.017(7) -0.020(8) 0.010(8)
N5 0.096(10) 0.068(9) 0.081(9) -0.019(7) 0.022(7) -0.039(8)
N6 0.092(10) 0.070(9) 0.074(8) -0.013(7) 0.046(7) -0.036(7)
N7 0.147(13) 0.063(9) 0.123(12) 0.006(8) 0.097(11) -0.020(9)
N8 0.174(15) 0.104(12) 0.077(10) -0.039(8) 0.075(10) -0.047(11)
C1 0.041(8) 0.029(7) 0.030(7) 0.009(6) 0.000(6) -0.011(6)
C2 0.043(9) 0.056(9) 0.038(7) -0.026(7) 0.021(7) -0.015(7)
C3 0.041(8) 0.027(7) 0.059(9) 0.005(6) 0.006(7) -0.004(6)
C4 0.041(8) 0.041(8) 0.033(7) 0.005(6) 0.008(6) -0.008(6)
C5 0.056(9) 0.045(8) 0.017(6) -0.006(6) 0.006(6) -0.008(7)
C6 0.096(12) 0.039(8) 0.038(8) -0.015(6) 0.029(8) -0.009(8)
C7 0.032(9) 0.059(9) 0.039(8) -0.001(7) 0.003(6) -0.014(8)
C8 0.073(12) 0.078(11) 0.076(11) 0.011(9) 0.005(10) -0.014(9)
C9 0.057(10) 0.042(8) 0.050(9) -0.009(7) 0.007(7) -0.006(7)
C10 0.059(10) 0.049(9) 0.055(10) -0.007(8) 0.006(8) 0.011(7)
C11 0.060(10) 0.044(9) 0.041(8) 0.002(7) 0.017(7) -0.007(7)
C12 0.063(10) 0.062(10) 0.039(8) -0.005(7) 0.024(7) -0.017(8)
C13 0.111(14) 0.059(10) 0.065(10) 0.002(8) 0.054(10) -0.025(10)
C14 0.089(11) 0.065(10) 0.046(9) 0.008(8) 0.036(8) -0.010(9)
C61 0.144(20) 0.044(11) 0.086(13) -0.039(10) 0.032(13) -0.009(11)
C62 0.256(34) 0.117(22) 0.190(25) -0.097(20) 0.078(23) -0.028(22)
C63 0.152(22) 0.105(18) 0.147(20) -0.005(15) -0.038(16) -0.037(16)
C64 0.112(18) 0.269(35) 0.148(21) -0.062(22) 0.078(16) -0.020(20)
C65 0.186(28) 0.148(23) 0.167(25) -0.024(19) -0.015(20) -0.086(21)
C71 0.190(33) 0.284(45) 0.246(38) 0.159(34) 0.058(32) 0.098(32)
C72 0.164(30) 0.210(38) 0.272(42) -0.010(29) 0.033(30) -0.054(29)
C73 0.220(33) 0.156(27) 0.162(25) -0.017(20) 0.018(24) 0.100(24)
C74 0.369(47) 0.285(42) 0.087(17) -0.047(21) -0.012(25) -0.267(41)
C75 0.362(65) 0.584(98) 0.231(46) 0.123(54) 0.205(46) 0.008(67)

loop_
_atom_site_label
_atom_site_type_symbol
_atom_site_fract_x
_atom_site_fract_y
_atom_site_fract_z
_atom_site_U_iso_or_equiv
_atom_site_thermal_displace_type
_atom_site_occupancy
_atom_site_calc_flag
_atom_site_refinement_flags
_atom_site_disorder_group
S21 S 0.1399(2) 0.66253(14) 0.5494(2) 0.0434(9) Uani 1 d . .
S22 S 0.1536(2) 0.66207(14) 0.3284(2) 0.0398(9) Uani 1 d . .
S23 S 0.1323(2) 0.50932(14) 0.4993(2) 0.0447(9) Uani 1 d . .
S24 S 0.1426(2) 0.51098(14) 0.2776(2) 0.0419(9) Uani 1 d . .
S25 S 0.1196(2) 0.80362(14) 0.6066(2) 0.0507(9) Uani 1 d . .
S26 S 0.1415(2) 0.80254(14) 0.3440(2) 0.0480(9) Uani 1 d . .
S27 S 0.0902(2) 0.3796(2) 0.4659(2) 0.0536(10) Uani 1 d . .
S28 S 0.1061(2) 0.3793(2) 0.2017(2) 0.0523(10) Uani 1 d . .
C21 C 0.1437(7) 0.6183(5) 0.4223(7) 0.025(3) Uani 1 d . .
C22 C 0.1383(7) 0.5545(5) 0.4038(8) 0.031(3) Uani 1 d . .
C23 C 0.1348(7) 0.7376(5) 0.5092(9) 0.035(3) Uani 1 d . .
C24 C 0.1424(7) 0.7369(5) 0.4078(8) 0.035(3) Uani 1 d . .
C25 C 0.1105(7) 0.4396(5) 0.4098(8) 0.029(3) Uani 1 d . .
C26 C 0.1176(7) 0.4410(5) 0.3085(8) 0.034(3) Uani 1 d . .
C271 C 0.1389(26) 0.8698(10) 0.5377(18) 0.041(11) Uiso 0.52(6) d P 1
C272 C 0.0821(32) 0.8656(13) 0.5307(22) 0.057(13) Uiso 0.48(6) d P 2
C28 C 0.0962(13) 0.8657(6) 0.4292(12) 0.101(6) Uani 1 d . .
C29 C 0.0737(10) 0.3193(6) 0.3560(10) 0.069(4) Uani 1 d . .
C30 C 0.1287(9) 0.3120(6) 0.2757(10) 0.060(4) Uani 1 d . .
H27A H 0.1157 0.9113 0.5726 0.050 Uiso 0.52 calc P 1
H27B H 0.2036 0.8666 0.5460 0.050 Uiso 0.52 calc P 1
H28A H 0.0960 0.9054 0.4040 0.050 Uiso 0.52 calc P 1
H28B H 0.0333 0.8631 0.4222 0.050 Uiso 0.52 calc P 1
H27C H 0.0168 0.8763 0.5228 0.050 Uiso 0.48 calc P 2
H27D H 0.1062 0.9017 0.5747 0.050 Uiso 0.48 calc P 2
H28C H 0.1334 0.8977 0.4387 0.050 Uiso 0.48 calc P 2
H28D H 0.0371 0.8834 0.3872 0.050 Uiso 0.48 calc P 2
H29A H 0.0856 0.2787 0.3838 0.050 Uiso 1 calc . .
H29B H 0.0100 0.3275 0.3192 0.050 Uiso 1 calc . .
H30A H 0.1178 0.2743 0.2257 0.050 Uiso 1 calc . .
H30B H 0.1925 0.3046 0.3119 0.050 Uiso 1 calc . .
S31 S 0.3839(2) 0.63172(14) 0.7769(2) 0.0420(9) Uani 1 d . .
S32 S 0.3958(2) 0.62972(14) 0.5550(2) 0.0416(9) Uani 1 d . .
S33 S 0.3727(2) 0.47931(14) 0.7301(2) 0.0413(9) Uani 1 d . .
S34 S 0.3907(2) 0.47734(14) 0.5097(2) 0.0424(9) Uani 1 d . .
S35 S 0.3704(2) 0.77218(14) 0.8349(2) 0.0460(9) Uani 1 d . .
S36 S 0.3833(2) 0.77124(14) 0.5678(2) 0.0434(9) Uani 1 d . .
S37 S 0.3487(2) 0.34502(14) 0.7035(2) 0.0477(9) Uani 1 d . .
S38 S 0.3727(2) 0.34178(14) 0.4410(2) 0.0489(9) Uani 1 d . .
C31 C 0.3869(7) 0.5872(5) 0.6527(7) 0.027(3) Uani 1 d . .
C32 C 0.3825(7) 0.5229(5) 0.6331(8) 0.030(3) Uani 1 d . .
C33 C 0.3793(7) 0.7059(5) 0.7359(8) 0.033(3) Uani 1 d . .
C34 C 0.3846(7) 0.7059(5) 0.6336(8) 0.034(3) Uani 1 d . .
C35 C 0.3650(7) 0.4073(5) 0.6450(8) 0.036(3) Uani 1 d . .
C36 C 0.3743(7) 0.4068(5) 0.5432(8) 0.034(3) Uani 1 d . .
C37 C 0.3596(8) 0.8390(5) 0.7642(8) 0.046(3) Uani 1 d . .
C38 C 0.4186(8) 0.8264(6) 0.6854(9) 0.050(3) Uani 1 d . .
C39 C 0.3261(8) 0.2861(5) 0.5898(9) 0.048(3) Uani 1 d . .
C40 C 0.3889(8) 0.2748(6) 0.5141(9) 0.054(4) Uani 1 d . .
H37A H 0.2966 0.8507 0.7265 0.050 Uiso 1 calc . .
H37B H 0.3749 0.8753 0.8155 0.050 Uiso 1 calc . .
H38A H 0.4804 0.8092 0.7212 0.050 Uiso 1 calc . .
H38B H 0.4190 0.8668 0.6628 0.050 Uiso 1 calc . .
H39A H 0.3297 0.2457 0.6153 0.050 Uiso 1 calc . .
H39B H 0.2642 0.2989 0.5499 0.050 Uiso 1 calc . .
H40A H 0.3784 0.2371 0.4640 0.050 Uiso 1 calc . .
H40B H 0.4515 0.2665 0.5547 0.050 Uiso 1 calc . .
S41 S 0.6242(2) 0.59583(14) 1.0161(2) 0.0461(9) Uani 1 d . .
S42 S 0.6448(2) 0.59348(14) 0.7967(2) 0.0459(9) Uani 1 d . .
S43 S 0.6119(2) 0.44402(14) 0.9664(2) 0.0416(9) Uani 1 d . .
S44 S 0.6320(2) 0.44226(13) 0.7474(2) 0.0410(9) Uani 1 d . .
S45 S 0.6279(2) 0.73479(14) 1.0802(2) 0.0466(9) Uani 1 d . .
S46 S 0.6536(2) 0.73118(15) 0.8174(2) 0.0492(9) Uani 1 d . .
S47 S 0.6038(2) 0.30665(14) 0.9452(2) 0.0463(9) Uani 1 d . .
S48 S 0.6263(2) 0.30491(14) 0.6824(2) 0.0459(9) Uani 1 d . .
C41 C 0.6308(7) 0.5504(5) 0.8920(8) 0.038(3) Uani 1 d . .
C42 C 0.6261(7) 0.4860(5) 0.8718(8) 0.035(3) Uani 1 d . .
C43 C 0.6349(7) 0.6686(5) 0.9820(8) 0.037(3) Uani 1 d . .
C44 C 0.6428(7) 0.6679(5) 0.8790(8) 0.033(3) Uani 1 d . .
C45 C 0.6138(7) 0.3699(5) 0.8844(8) 0.028(3) Uani 1 d . .
C46 C 0.6224(7) 0.3702(5) 0.7834(8) 0.032(3) Uani 1 d . .
C47 C 0.6030(8) 0.8016(5) 1.0009(9) 0.051(3) Uani 1 d . .
C48 C 0.6697(8) 0.7938(6) 0.9300(9) 0.052(4) Uani 1 d . .
C49 C 0.5843(9) 0.2455(6) 0.8316(10) 0.062(4) Uani 1 d . .
C50 C 0.6406(9) 0.2383(6) 0.7541(9) 0.058(4) Uani 1 d . .
H47A H 0.5418 0.8045 0.9566 0.050 Uiso 1 calc . .
H47B H 0.6057 0.8412 1.0485 0.050 Uiso 1 calc . .
H48A H 0.7312 0.7838 0.9729 0.050 Uiso 1 calc . .
H48B H 0.6630 0.8341 0.9030 0.050 Uiso 1 calc . .
H49A H 0.5943 0.2046 0.8584 0.050 Uiso 1 calc . .
H49B H 0.5209 0.2550 0.7942 0.050 Uiso 1 calc . .
H50A H 0.6283 0.2014 0.7025 0.050 Uiso 1 calc . .
H50B H 0.7039 0.2286 0.7917 0.050 Uiso 1 calc . .
S51 S 0.8771(2) 0.56592(14) 1.2530(2) 0.0457(9) Uani 1 d . .
S52 S 0.8864(2) 0.56521(14) 1.0305(2) 0.0434(9) Uani 1 d . .
S53 S 0.8495(2) 0.41715(14) 1.1982(2) 0.0404(9) Uani 1 d . .
S54 S 0.8704(2) 0.41558(15) 0.9798(2) 0.0423(9) Uani 1 d . .
S55 S 0.8886(2) 0.70322(15) 1.3202(2) 0.0527(10) Uani 1 d . .
S56 S 0.9001(2) 0.70168(14) 1.0520(2) 0.0469(9) Uani 1 d . .
S57 S 0.8402(2) 0.28053(15) 1.1771(2) 0.0513(10) Uani 1 d . .
S58 S 0.8616(2) 0.27715(15) 0.9154(2) 0.0449(9) Uani 1 d . .
C51 C 0.8750(7) 0.5221(5) 1.1246(8) 0.033(3) Uani 1 d . .
C52 C 0.8652(7) 0.4588(5) 1.1041(8) 0.035(3) Uani 1 d . .
C53 C 0.8860(7) 0.6393(5) 1.2174(9) 0.038(3) Uani 1 d . .
C54 C 0.8905(7) 0.6399(5) 1.1156(9) 0.034(3) Uani 1 d . .
C55 C 0.8508(7) 0.3432(5) 1.1153(8) 0.033(3) Uani 1 d . .
C56 C 0.8582(7) 0.3431(5) 1.0145(8) 0.035(3) Uani 1 d . .
C57 C 0.8653(9) 0.7693(6) 1.2433(10) 0.061(4) Uani 1 d . .
C58 C 0.9184(9) 0.7646(6) 1.1629(10) 0.061(4) Uani 1 d . .
C59 C 0.8493(9) 0.2116(5) 1.0744(10) 0.055(4) Uani 1 d . .
C60 C 0.9061(8) 0.2145(5) 0.9978(9) 0.051(3) Uani 1 d . .
H57A H 0.8014 0.7756 1.2071 0.050 Uiso 1 calc . .
H57B H 0.8745 0.8075 1.2928 0.050 Uiso 1 calc . .
H58A H 0.9825 0.7575 1.1983 0.050 Uiso 1 calc . .
H58B H 0.9038 0.8053 1.1346 0.050 Uiso 1 calc . .
H59A H 0.8752 0.1733 1.1094 0.050 Uiso 1 calc . .
H59B H 0.7886 0.2075 1.0335 0.050 Uiso 1 calc . .
H60A H 0.9122 0.1740 0.9525 0.050 Uiso 1 calc . .
H60B H 0.9666 0.2196 1.0386 0.050 Uiso 1 calc . .
N1 N 0.3415(8) -0.1004(5) 0.4482(8) 0.067(3) Uani 1 d . .
N2 N 0.1162(10) 0.0367(7) 0.5533(11) 0.108(5) Uani 1 d . .
N3 N 0.1412(9) 0.1804(6) 0.4962(10) 0.090(4) Uani 1 d . .
N4 N 0.1217(9) 0.1564(6) 0.1520(10) 0.095(5) Uani 1 d . .
N5 N 0.2060(8) -0.1053(6) 0.1618(9) 0.081(4) Uani 1 d . .
N6 N 0.3685(8) 0.1345(6) 0.3143(9) 0.073(4) Uani 1 d . .
N7 N 0.4814(10) 0.0626(6) 0.0934(10) 0.099(5) Uani 1 d . .
N8 N 0.3632(11) -0.1116(7) 0.0219(10) 0.112(5) Uani 1 d . .
C1 C 0.2127(7) 0.0384(5) 0.3309(8) 0.033(3) Uani 1 d . .
C2 C 0.2208(8) 0.0014(6) 0.4154(9) 0.046(3) Uani 1 d . .
C3 C 0.1682(7) 0.1018(5) 0.3261(9) 0.044(3) Uani 1 d . .
C4 C 0.2564(8) 0.0034(5) 0.2433(8) 0.038(3) Uani 1 d . .
C5 C 0.3191(8) 0.0287(5) 0.2090(8) 0.041(3) Uani 1 d . .
C6 C 0.3686(10) 0.0017(6) 0.1287(9) 0.058(4) Uani 1 d . .
C7 C 0.2877(9) -0.0556(7) 0.4337(9) 0.044(3) Uani 1 d . .
C8 C 0.1628(11) 0.0233(7) 0.4930(13) 0.078(4) Uani 1 d . .
C9 C 0.1511(8) 0.1455(6) 0.4232(10) 0.053(4) Uani 1 d . .
C10 C 0.1427(9) 0.1300(6) 0.2269(11) 0.061(4) Uani 1 d . .
C11 C 0.2307(8) -0.0579(6) 0.1964(9) 0.048(3) Uani 1 d . .
C12 C 0.3446(9) 0.0870(7) 0.2706(10) 0.053(4) Uani 1 d . .
C13 C 0.4341(12) 0.0344(7) 0.1098(11) 0.071(4) Uani 1 d . .
C14 C 0.3618(10) -0.0612(7) 0.0689(10) 0.063(4) Uani 1 d . .
C61 C 0.6048(16) -0.1444(8) 0.2717(15) 0.098(7) Uani 1 d . .
C62 C 0.6499(21) -0.1034(14) 0.2752(21) 0.198(13) Uani 1 d . .
C63 C 0.6117(17) -0.0390(10) 0.3211(20) 0.149(8) Uani 1 d . .
C64 C 0.5567(15) -0.0602(17) 0.3881(18) 0.180(12) Uani 1 d . .
C65 C 0.5421(19) -0.1238(14) 0.3318(24) 0.174(10) Uani 1 d . .
C71 C 0.0593(32) 0.0584(20) 0.8249(32) 0.246(20) Uani 1 d . .
C72 C 0.1514(25) 0.0436(20) 0.8658(35) 0.221(14) Uani 1 d . .
C73 C 0.1583(24) -0.0324(17) 0.8277(23) 0.211(15) Uani 1 d . .
C74 C 0.0744(31) -0.0419(19) 0.7924(21) 0.235(21) Uani 1 d . .
C75 C 0.0676(45) 0.0151(34) 0.8954(39) 0.373(32) Uani 1 d . .

loop_
_atom_type_symbol
_atom_type_description
_atom_type_scat_dispersion_real
_atom_type_scat_dispersion_imag
_atom_type_scat_source
C C 0.0033 0.0016 'International Tables Vol C Tables 4.2.6.8 and 6.1.1.4'
H H 0.0000 0.0000 'International Tables Vol C Tables 4.2.6.8 and 6.1.1.4'
N N 0.0061 0.0033 'International Tables Vol C Tables 4.2.6.8 and 6.1.1.4'
O O 0.0106 0.0060 'International Tables Vol C Tables 4.2.6.8 and 6.1.1.4'
S S 0.1246 0.1234 'International Tables Vol C Tables 4.2.6.8 and 6.1.1.4'

loop_
_geom_angle_atom_site_label_1
_geom_angle_atom_site_label_2
_geom_angle_atom_site_label_3
_geom_angle
_geom_angle_site_symmetry_1
_geom_angle_site_symmetry_3
_geom_angle_publ_flag
C23 S21 C21 95.2(5) . . ?
C21 S22 C24 95.9(5) . . ?
C22 S23 C25 96.4(5) . . ?
C22 S24 C26 94.5(5) . . ?
C272 S25 C23 101.6(10) . . ?
C23 S25 C271 100.0(8) . . ?
C28 S26 C24 100.4(6) . . ?
C25 S27 C29 102.4(5) . . ?
C26 S28 C30 99.4(5) . . ?
C22 C21 S22 124.6(8) . . ?
C22 C21 S21 120.7(8) . . ?
S22 C21 S21 114.7(6) . . ?
C21 C22 S23 124.9(8) . . ?
C21 C22 S24 120.3(8) . . ?
S23 C22 S24 114.8(6) . . ?
C24 C23 S25 128.7(8) . . ?
C24 C23 S21 116.3(8) . . ?
S25 C23 S21 115.0(6) . . ?
C23 C24 S26 127.8(8) . . ?
C23 C24 S22 117.3(8) . . ?
S26 C24 S22 114.9(6) . . ?
C26 C25 S27 130.2(8) . . ?
C26 C25 S23 114.6(8) . . ?
S27 C25 S23 115.1(6) . . ?
C25 C26 S28 126.8(9) . . ?
C25 C26 S24 118.6(8) . . ?
S28 C26 S24 114.6(6) . . ?
C28 C271 S25 112.4(19) . . ?
C28 C272 S25 126.3(21) . . ?
C271 C28 S26 118.0(14) . . ?
C272 C28 S26 129.7(14) . . ?
C30 C29 S27 118.0(9) . . ?
C29 C30 S28 115.1(9) . . ?
C31 S31 C33 95.6(5) . . ?
C31 S32 C34 95.3(5) . . ?
C35 S33 C32 95.5(5) . . ?
C36 S34 C32 95.6(5) . . ?
C33 S35 C37 103.0(5) . . ?
C34 S36 C38 97.9(5) . . ?
C35 S37 C39 101.6(5) . . ?
C36 S38 C40 102.1(5) . . ?
C32 C31 S31 122.3(8) . . ?
C32 C31 S32 122.3(8) . . ?
S31 C31 S32 115.3(6) . . ?
C31 C32 S33 123.1(8) . . ?
C31 C32 S34 122.2(8) . . ?
S33 C32 S34 114.7(6) . . ?
C34 C33 S31 117.3(8) . . ?
C34 C33 S35 127.6(9) . . ?
S31 C33 S35 115.0(6) . . ?
C33 C34 S36 128.9(8) . . ?
C33 C34 S32 116.1(8) . . ?
S36 C34 S32 115.0(6) . . ?
C36 C35 S37 128.8(9) . . ?
C36 C35 S33 116.4(8) . . ?
S37 C35 S33 114.7(6) . . ?
C35 C36 S34 117.5(8) . . ?
C35 C36 S38 127.1(9) . . ?
S34 C36 S38 115.3(6) . . ?
C38 C37 S35 114.0(8) . . ?
C37 C38 S36 114.6(8) . . ?
C40 C39 S37 115.9(8) . . ?
C39 C40 S38 112.9(8) . . ?
C43 S41 C41 96.5(5) . . ?
C41 S42 C44 95.8(5) . . ?
C42 S43 C45 95.4(5) . . ?
C42 S44 C46 94.7(5) . . ?
C43 S45 C47 101.6(5) . . ?
C44 S46 C48 101.7(5) . . ?
C45 S47 C49 101.6(5) . . ?
C46 S48 C50 102.3(5) . . ?
C42 C41 S42 123.0(8) . . ?
C42 C41 S41 122.5(9) . . ?
S42 C41 S41 114.5(6) . . ?
C41 C42 S43 122.6(8) . . ?
C41 C42 S44 121.5(9) . . ?
S43 C42 S44 115.9(6) . . ?
C44 C43 S45 127.5(9) . . ?
C44 C43 S41 116.2(8) . . ?
S45 C43 S41 116.2(6) . . ?
C43 C44 S46 128.7(8) . . ?
C43 C44 S42 116.9(8) . . ?
S46 C44 S42 114.4(6) . . ?
C46 C45 S47 129.4(8) . . ?
C46 C45 S43 115.9(8) . . ?
S47 C45 S43 114.7(5) . . ?
C45 C46 S44 118.0(8) . . ?
C45 C46 S48 127.3(8) . . ?
S44 C46 S48 114.7(6) . . ?
C48 C47 S45 112.2(8) . . ?
C47 C48 S46 113.5(8) . . ?
C50 C49 S47 116.4(9) . . ?
C49 C50 S48 117.3(9) . . ?
C53 S51 C51 95.8(5) . . ?
C51 S52 C54 96.4(5) . . ?
C52 S53 C55 95.1(5) . . ?
C52 S54 C56 94.9(5) . . ?
C53 S55 C57 100.0(5) . . ?
C54 S56 C58 101.6(5) . . ?
C55 S57 C59 103.0(5) . . ?
C56 S58 C60 99.4(5) . . ?
C52 C51 S52 124.0(8) . . ?
C52 C51 S51 121.4(8) . . ?
S52 C51 S51 114.6(6) . . ?
C51 C52 S53 123.4(8) . . ?
C51 C52 S54 120.5(8) . . ?
S53 C52 S54 116.1(6) . . ?
C54 C53 S55 127.6(9) . . ?
C54 C53 S51 117.3(8) . . ?
S55 C53 S51 115.2(6) . . ?
C53 C54 S56 130.6(9) . . ?
C53 C54 S52 115.9(8) . . ?
S56 C54 S52 113.5(6) . . ?
C56 C55 S57 129.5(8) . . ?
C56 C55 S53 116.7(8) . . ?
S57 C55 S53 113.9(6) . . ?
C55 C56 S58 126.6(9) . . ?
C55 C56 S54 117.2(8) . . ?
S58 C56 S54 116.1(6) . . ?
C58 C57 S55 117.9(9) . . ?
C57 C58 S56 115.4(9) . . ?
C60 C59 S57 115.5(8) . . ?
C59 C60 S58 114.7(8) . . ?
C3 C1 C2 125.2(10) . . ?
C3 C1 C4 120.1(10) . . ?
C2 C1 C4 114.7(9) . . ?
C7 C2 C1 122.9(10) . . ?
C7 C2 C8 116.3(11) . . ?
C1 C2 C8 120.7(11) . . ?
C1 C3 C10 121.0(10) . . ?
C1 C3 C9 122.1(11) . . ?
C10 C3 C9 116.6(10) . . ?
C5 C4 C11 122.6(10) . . ?
C5 C4 C1 121.5(9) . . ?
C11 C4 C1 115.9(10) . . ?
C4 C5 C6 129.3(11) . . ?
C4 C5 C12 115.9(10) . . ?
C6 C5 C12 114.4(11) . . ?
C5 C6 C13 120.4(11) . . ?
C5 C6 C14 122.4(12) . . ?
C13 C6 C14 117.0(11) . . ?
N1 C7 C2 179.2(14) . . ?
N2 C8 C2 175.8(16) . . ?
N3 C9 C3 176.5(14) . . ?
N4 C10 C3 175.4(14) . . ?
N5 C11 C4 176.0(13) . . ?
N6 C12 C5 174.7(13) . . ?
N7 C13 C6 176.2(17) . . ?
N8 C14 C6 174.9(17) . . ?
C62 C61 C65 112.2(20) . . ?
C61 C62 C63 113.9(27) . . ?
C62 C63 C64 97.5(20) . . ?
C65 C64 C63 102.6(18) . . ?
C61 C65 C64 107.0(21) . . ?
C72 C71 C75 76.7(29) . . ?
C71 C72 C73 94.4(30) . . ?
C74 C73 C72 106.2(27) . . ?
C73 C74 C75 76.9(24) . . ?
C71 C75 C74 86.5(31) . . ?

loop_
_geom_bond_atom_site_label_1
_geom_bond_atom_site_label_2
_geom_bond_distance
_geom_bond_site_symmetry_2
_geom_bond_publ_flag
S21 C23 1.749(11) . ?
S21 C21 1.760(9) . ?
S22 C21 1.713(10) . ?
S22 C24 1.745(10) . ?
S23 C22 1.727(10) . ?
S23 C25 1.761(10) . ?
S24 C22 1.746(10) . ?
S24 C26 1.757(11) . ?
S25 C272 1.69(3) . ?
S25 C23 1.742(10) . ?
S25 C271 1.91(3) . ?
S26 C28 1.731(14) . ?
S26 C24 1.743(11) . ?
S27 C25 1.701(10) . ?
S27 C29 1.754(13) . ?
S28 C26 1.743(11) . ?
S28 C30 1.784(13) . ?
C21 C22 1.361(13) . ?
C23 C24 1.347(13) . ?
C25 C26 1.352(13) . ?
C271 C28 1.38(3) . ?
C272 C28 1.39(3) . ?
C29 C30 1.47(2) . ?
S31 C31 1.729(10) . ?
S31 C33 1.739(11) . ?
S32 C31 1.730(10) . ?
S32 C34 1.765(10) . ?
S33 C35 1.740(11) . ?
S33 C32 1.742(10) . ?
S34 C36 1.725(11) . ?
S34 C32 1.743(10) . ?
S35 C33 1.746(10) . ?
S35 C37 1.782(12) . ?
S36 C34 1.751(11) . ?
S36 C38 1.800(11) . ?
S37 C35 1.734(11) . ?
S37 C39 1.780(12) . ?
S38 C36 1.746(10) . ?
S38 C40 1.787(12) . ?
C31 C32 1.368(13) . ?
C33 C34 1.349(13) . ?
C35 C36 1.362(13) . ?
C37 C38 1.489(15) . ?
C39 C40 1.50(2) . ?
S41 C43 1.741(11) . ?
S41 C41 1.745(11) . ?
S42 C41 1.743(11) . ?
S42 C44 1.754(10) . ?
S43 C42 1.722(11) . ?
S43 C45 1.748(9) . ?
S44 C42 1.732(10) . ?
S44 C46 1.732(10) . ?
S45 C43 1.736(10) . ?
S45 C47 1.814(12) . ?
S46 C44 1.744(11) . ?
S46 C48 1.807(11) . ?
S47 C45 1.730(10) . ?
S47 C49 1.802(12) . ?
S48 C46 1.743(10) . ?
S48 C50 1.774(13) . ?
C41 C42 1.370(14) . ?
C43 C44 1.369(13) . ?
C45 C46 1.350(13) . ?
C47 C48 1.51(2) . ?
C49 C50 1.46(2) . ?
S51 C53 1.752(11) . ?
S51 C51 1.759(10) . ?
S52 C51 1.714(11) . ?
S52 C54 1.781(10) . ?
S53 C52 1.722(11) . ?
S53 C55 1.750(10) . ?
S54 C52 1.726(10) . ?
S54 C56 1.746(11) . ?
S55 C53 1.736(11) . ?
S55 C57 1.785(13) . ?
S56 C54 1.724(11) . ?
S56 C58 1.801(12) . ?
S57 C55 1.731(11) . ?
S57 C59 1.813(12) . ?
S58 C56 1.736(11) . ?
S58 C60 1.760(12) . ?
C51 C52 1.367(14) . ?
C53 C54 1.341(13) . ?
C55 C56 1.342(13) . ?
C57 C58 1.46(2) . ?
C59 C60 1.50(2) . ?
N1 C7 1.122(14) . ?
N2 C8 1.15(2) . ?
N3 C9 1.120(13) . ?
N4 C10 1.144(15) . ?
N5 C11 1.140(14) . ?
N6 C12 1.160(14) . ?
N7 C13 1.12(2) . ?
N8 C14 1.14(2) . ?
C1 C3 1.377(13) . ?
C1 C2 1.422(14) . ?
C1 C4 1.477(14) . ?
C2 C7 1.42(2) . ?
C2 C8 1.47(2) . ?
C3 C10 1.44(2) . ?
C3 C9 1.48(2) . ?
C4 C5 1.399(14) . ?
C4 C11 1.44(2) . ?
C5 C6 1.416(15) . ?
C5 C12 1.43(2) . ?
C6 C13 1.44(2) . ?
C6 C14 1.44(2) . ?
C61 C62 1.22(3) . ?
C61 C65 1.35(3) . ?
C62 C63 1.46(3) . ?
C63 C64 1.54(3) . ?
C64 C65 1.46(3) . ?
C71 C72 1.36(4) . ?
C71 C75 1.37(5) . ?
C72 C73 1.60(4) . ?
C73 C74 1.30(4) . ?
C74 C75 1.65(6) . ?

loop_
_geom_contact_atom_site_label_1
_geom_contact_atom_site_label_2
_geom_contact_distance
_geom_contact_site_symmetry_1
_geom_contact_site_symmetry_2
_geom_contact_publ_flag
S21 S57 3.500(4) . . ?
S22 S58 3.552(4) . 2_666 ?
S25 S57 3.436(4) . 2_667 ?
S26 S58 3.491(4) . 2_666 ?
S27 S55 3.447(5) . 2_667 ?
S27 S51 3.567(5) . 2_667 ?
S28 S52 3.455(4) . 2_666 ?
S28 S56 3.429(4) . 2_666 ?
S31 S47 3.588(4) . 2_667 ?
S32 S48 3.499(4) . 2_666 ?
S35 N8 3.162(14) . 2_566 ?
S35 S47 3.447(4) . 2_667 ?
S36 N1 3.239(11) . 2_565 ?
S36 S48 3.350(4) . 2_666 ?
S37 S41 3.583(4) . 2_667 ?
S37 S45 3.426(4) . 2_667 ?
S38 S46 3.404(4) . 2_666 ?
S38 S42 3.513(4) . 2_666 ?
S55 N3 3.175(13) . 2_667 ?
H27A N2 2.735 . 1_565 ?
H27C N2 2.543 . 2_566 ?
H29A N3 2.618 . . ?
H30A N4 2.529 . . ?
H37B N8 2.691 . 1_566 ?
H37B N7 2.726 . 2_666 ?
H40A N6 2.668 . . ?
H49A N8 2.595 . 2_656 ?
H50A N1 2.695 . 2_656 ?
H60A N5 2.584 . 2_656 ?
H60B N4 2.658 . 1_656 ?
